data_7155133
loop_
_publ_author_name
'Chen, Liang'
'Sun, Jing'
'Xie, Ju'
'Yan, Chao-Guo'

_publ_section_title
;
 Molecular diversity of the three-component reaction of \a-amino acids,
 dialkyl acetylenedicarboxylates and N-substituted maleimides.
;
_journal_issue 27
_journal_name_full 'Organic &amp; biomolecular chemistry'
_journal_page_first 6497
_journal_page_last 6507
_journal_paper_doi 10.1039/c6ob00921b
_journal_volume 14
_journal_year 2016
_chemical_formula_moiety 'C14 H18 N2 O6 S'
_chemical_formula_sum 'C14 H18 N2 O6 S'
_chemical_formula_weight 342.36
_chemical_name_systematic
; 
 ? 
;
_space_group_IT_number 14
_symmetry_cell_setting monoclinic
_symmetry_space_group_name_Hall '-P 2ybc'
_symmetry_space_group_name_H-M 'P 1 21/c 1'
_atom_sites_solution_hydrogens geom
_atom_sites_solution_primary direct
_atom_sites_solution_secondary difmap
_audit_block_doi 10.5517/cc1kk3qy
_audit_creation_method SHELXL-97
_audit_update_record
;
2016-01-11 deposited with the CCDC.
2016-05-31 downloaded from the CCDC.
;
_cell_angle_alpha 90.00
_cell_angle_beta 107.409(12)
_cell_angle_gamma 90.00
_cell_formula_units_Z 4
_cell_length_a 7.952(2)
_cell_length_b 12.865(3)
_cell_length_c 16.507(4)
_cell_measurement_reflns_used 7108
_cell_measurement_temperature 296(2)
_cell_measurement_theta_max 27.45
_cell_measurement_theta_min 2.68
_cell_volume 1611.4(7)
_computing_cell_refinement 'Bruker SMART'
_computing_data_collection 'Bruker SMART'
_computing_data_reduction 'Bruker SAINT'
_computing_molecular_graphics 'Bruker SHELXTL'
_computing_publication_material 'Bruker SHELXTL'
_computing_structure_refinement 'SHELXL-97 (Sheldrick, 2008)'
_computing_structure_solution 'SHELXS-97 (Sheldrick, 2008)'
_diffrn_ambient_temperature 296(2)
_diffrn_measured_fraction_theta_full 0.994
_diffrn_measured_fraction_theta_max 0.994
_diffrn_measurement_device_type 'CCD area detector'
_diffrn_measurement_method 'phi and omega scans'
_diffrn_radiation_monochromator graphite
_diffrn_radiation_source 'fine-focus sealed tube'
_diffrn_radiation_type MoK\a
_diffrn_radiation_wavelength 0.71073
_diffrn_reflns_av_R_equivalents 0.0447
_diffrn_reflns_av_sigmaI/netI 0.0383
_diffrn_reflns_limit_h_max 10
_diffrn_reflns_limit_h_min -9
_diffrn_reflns_limit_k_max 16
_diffrn_reflns_limit_k_min -16
_diffrn_reflns_limit_l_max 17
_diffrn_reflns_limit_l_min -21
_diffrn_reflns_number 15735
_diffrn_reflns_theta_full 27.54
_diffrn_reflns_theta_max 27.54
_diffrn_reflns_theta_min 2.59
_exptl_absorpt_coefficient_mu 0.233
_exptl_absorpt_correction_T_max 0.946
_exptl_absorpt_correction_T_min 0.929
_exptl_absorpt_correction_type multi-scan
_exptl_absorpt_process_details sadabs
_exptl_crystal_colour colorless
_exptl_crystal_density_diffrn 1.411
_exptl_crystal_density_method 'not measured'
_exptl_crystal_description block
_exptl_crystal_F_000 720
_exptl_crystal_size_max 0.32
_exptl_crystal_size_mid 0.28
_exptl_crystal_size_min 0.24
_refine_diff_density_max 0.476
_refine_diff_density_min -0.337
_refine_diff_density_rms 0.090
_refine_ls_extinction_method none
_refine_ls_goodness_of_fit_ref 1.065
_refine_ls_hydrogen_treatment constr
_refine_ls_matrix_type full
_refine_ls_number_parameters 211
_refine_ls_number_reflns 3698
_refine_ls_number_restraints 0
_refine_ls_restrained_S_all 1.065
_refine_ls_R_factor_all 0.0688
_refine_ls_R_factor_gt 0.0469
_refine_ls_shift/su_max 0.001
_refine_ls_shift/su_mean 0.000
_refine_ls_structure_factor_coef Fsqd
_refine_ls_weighting_details 'calc w=1/[\s^2^(Fo^2^)+(0.0750P)^2^+0.5919P] where P=(Fo^2^+2Fc^2^)/3'
_refine_ls_weighting_scheme calc
_refine_ls_wR_factor_gt 0.1296
_refine_ls_wR_factor_ref 0.1493
_reflns_number_gt 2813
_reflns_number_total 3698
_reflns_threshold_expression >2sigma(I)
_cod_data_source_file c6ob00921b2.cif
_cod_data_source_block 2b
_cod_depositor_comments
;
The following automatic conversions were performed:

'_symmetry_cell_setting' value 'Monoclinic' changed to 'monoclinic'
according to
/usr/data/users/saulius/crontab/automatic-downloads/rss-feeds/RSC/lib/dictionaries/cif_core.dic
dictionary named 'cif_core.dic' version 2.4.2 from 2011-04-26.

Automatic conversion script
Id: cif_fix_values 4268 2015-11-12 08:31:59Z antanas 

 Adding full bibliography for 7155130--7155143.cif.
;
_cod_original_sg_symbol_H-M 'P 21/c'
_cod_database_code 7155133

loop_
_symmetry_equiv_pos_as_xyz
'x, y, z'
'-x, y+1/2, -z+1/2'
'-x, -y, -z'
'x, -y-1/2, z-1/2'

loop_
_atom_site_label
_atom_site_type_symbol
_atom_site_fract_x
_atom_site_fract_y
_atom_site_fract_z
_atom_site_U_iso_or_equiv
_atom_site_adp_type
_atom_site_occupancy
_atom_site_symmetry_multiplicity
_atom_site_calc_flag
_atom_site_refinement_flags
C1 C 0.3485(3) 0.97890(16) 0.86170(12) 0.0412(5) Uani 1 1 d .
H1A H 0.4238 0.9186 0.8656 0.049 Uiso 1 1 calc R
H1B H 0.2501 0.9604 0.8821 0.049 Uiso 1 1 calc R
C2 C 0.3884(3) 1.18094(15) 0.83543(13) 0.0430(5) Uani 1 1 d .
H2A H 0.3533 1.2453 0.8564 0.052 Uiso 1 1 calc R
H2B H 0.4766 1.1961 0.8073 0.052 Uiso 1 1 calc R
C3 C 0.2309(2) 1.12611(13) 0.77583(11) 0.0306(4) Uani 1 1 d .
H3 H 0.1317 1.1293 0.7995 0.037 Uiso 1 1 calc R
C4 C 0.3065(3) 1.19500(14) 0.64606(12) 0.0345(4) Uani 1 1 d .
C5 C 0.1648(2) 1.15184(13) 0.68097(11) 0.0300(4) Uani 1 1 d .
H5 H 0.0625 1.1982 0.6683 0.036 Uiso 1 1 calc R
C6 C 0.1151(2) 1.04543(13) 0.63655(11) 0.0302(4) Uani 1 1 d .
H6 H -0.0087 1.0444 0.6017 0.036 Uiso 1 1 calc R
C7 C 0.2372(3) 1.03488(15) 0.58194(12) 0.0358(4) Uani 1 1 d .
C8 C 0.4629(4) 1.1423(2) 0.54256(16) 0.0599(7) Uani 1 1 d .
H8A H 0.5738 1.1102 0.5710 0.090 Uiso 1 1 calc R
H8B H 0.4796 1.2158 0.5383 0.090 Uiso 1 1 calc R
H8C H 0.4169 1.1134 0.4867 0.090 Uiso 1 1 calc R
C9 C 0.1504(2) 0.96335(13) 0.70869(12) 0.0305(4) Uani 1 1 d .
C10 C -0.0122(3) 0.94414(15) 0.73917(14) 0.0406(5) Uani 1 1 d .
C11 C -0.2852(3) 1.0067(2) 0.74816(19) 0.0656(7) Uani 1 1 d .
H11A H -0.3511 0.9460 0.7234 0.098 Uiso 1 1 calc R
H11B H -0.3590 1.0670 0.7332 0.098 Uiso 1 1 calc R
H11C H -0.2452 0.9994 0.8088 0.098 Uiso 1 1 calc R
C12 C 0.2182(3) 0.85755(14) 0.69040(13) 0.0376(4) Uani 1 1 d .
H12A H 0.3267 0.8672 0.6758 0.045 Uiso 1 1 calc R
H12B H 0.2448 0.8152 0.7413 0.045 Uiso 1 1 calc R
C13 C 0.0870(3) 0.80155(15) 0.61918(15) 0.0444(5) Uani 1 1 d .
C14 C 0.0422(5) 0.6554(2) 0.5288(2) 0.0897(11) Uani 1 1 d .
H14A H -0.0730 0.6505 0.5359 0.135 Uiso 1 1 calc R
H14B H 0.0903 0.5870 0.5290 0.135 Uiso 1 1 calc R
H14C H 0.0338 0.6889 0.4758 0.135 Uiso 1 1 calc R
N1 N 0.28754(19) 1.01784(11) 0.77515(9) 0.0288(3) Uani 1 1 d .
N2 N 0.3391(2) 1.12357(13) 0.59070(10) 0.0375(4) Uani 1 1 d .
O1 O 0.3816(2) 1.27736(12) 0.66274(11) 0.0557(4) Uani 1 1 d .
O2 O 0.2464(2) 0.96271(13) 0.53682(10) 0.0543(4) Uani 1 1 d .
O3 O -0.0188(2) 0.87331(14) 0.78567(15) 0.0769(6) Uani 1 1 d .
O4 O -0.13416(18) 1.01803(11) 0.71649(10) 0.0451(4) Uani 1 1 d .
O5 O -0.0624(2) 0.82864(13) 0.58633(13) 0.0701(6) Uani 1 1 d .
O6 O 0.1563(2) 0.71585(13) 0.59799(12) 0.0653(5) Uani 1 1 d .
S1 S 0.47155(10) 1.08812(5) 0.92138(4) 0.0619(2) Uani 1 1 d .

loop_
_atom_site_aniso_label
_atom_site_aniso_U_11
_atom_site_aniso_U_22
_atom_site_aniso_U_33
_atom_site_aniso_U_23
_atom_site_aniso_U_13
_atom_site_aniso_U_12
C1 0.0513(12) 0.0365(10) 0.0348(11) 0.0056(8) 0.0112(9) 0.0014(9)
C2 0.0561(12) 0.0346(10) 0.0345(11) -0.0032(8) 0.0078(9) -0.0070(9)
C3 0.0357(9) 0.0263(8) 0.0326(9) -0.0009(7) 0.0142(8) 0.0004(7)
C4 0.0407(10) 0.0312(9) 0.0315(10) 0.0039(7) 0.0105(8) -0.0003(8)
C5 0.0322(9) 0.0239(8) 0.0345(9) -0.0001(7) 0.0110(7) 0.0031(7)
C6 0.0274(8) 0.0277(8) 0.0330(9) -0.0018(7) 0.0052(7) 0.0017(7)
C7 0.0385(10) 0.0375(10) 0.0291(10) -0.0019(8) 0.0067(8) 0.0055(8)
C8 0.0664(16) 0.0726(17) 0.0546(15) 0.0061(12) 0.0394(13) -0.0002(13)
C9 0.0276(8) 0.0239(8) 0.0385(10) -0.0009(7) 0.0073(7) 0.0006(7)
C10 0.0350(10) 0.0296(9) 0.0588(13) 0.0037(9) 0.0162(9) -0.0029(8)
C11 0.0402(12) 0.0747(18) 0.092(2) 0.0072(15) 0.0346(13) 0.0047(12)
C12 0.0344(10) 0.0270(9) 0.0467(12) -0.0030(8) 0.0047(9) 0.0044(7)
C13 0.0440(11) 0.0273(9) 0.0557(13) -0.0043(9) 0.0057(10) 0.0011(8)
C14 0.091(2) 0.0711(19) 0.084(2) -0.0446(17) -0.0088(18) 0.0075(17)
N1 0.0315(7) 0.0252(7) 0.0291(8) 0.0001(6) 0.0078(6) -0.0003(6)
N2 0.0410(9) 0.0424(9) 0.0326(9) 0.0027(7) 0.0165(7) 0.0004(7)
O1 0.0740(11) 0.0397(8) 0.0622(10) -0.0044(7) 0.0335(9) -0.0205(8)
O2 0.0711(11) 0.0494(9) 0.0460(9) -0.0157(7) 0.0229(8) 0.0029(8)
O3 0.0623(11) 0.0535(10) 0.1295(17) 0.0434(11) 0.0510(12) 0.0057(9)
O4 0.0323(7) 0.0448(8) 0.0626(10) 0.0085(7) 0.0210(7) 0.0060(6)
O5 0.0430(9) 0.0481(10) 0.0976(14) -0.0198(10) -0.0122(9) 0.0039(7)
O6 0.0629(11) 0.0473(9) 0.0698(12) -0.0278(8) -0.0046(9) 0.0137(8)
S1 0.0855(5) 0.0526(4) 0.0332(3) 0.0022(2) -0.0041(3) -0.0128(3)

loop_
_atom_type_symbol
_atom_type_description
_atom_type_scat_dispersion_real
_atom_type_scat_dispersion_imag
_atom_type_scat_source
C C 0.0033 0.0016 'International Tables Vol C Tables 4.2.6.8 and 6.1.1.4'
H H 0.0000 0.0000 'International Tables Vol C Tables 4.2.6.8 and 6.1.1.4'
N N 0.0061 0.0033 'International Tables Vol C Tables 4.2.6.8 and 6.1.1.4'
O O 0.0106 0.0060 'International Tables Vol C Tables 4.2.6.8 and 6.1.1.4'
S S 0.1246 0.1234 'International Tables Vol C Tables 4.2.6.8 and 6.1.1.4'

loop_
_geom_angle_atom_site_label_1
_geom_angle_atom_site_label_2
_geom_angle_atom_site_label_3
_geom_angle
N1 C1 S1 103.47(13)
N1 C1 H1A 111.1
S1 C1 H1A 111.1
N1 C1 H1B 111.1
S1 C1 H1B 111.1
H1A C1 H1B 109.0
C3 C2 S1 103.74(13)
C3 C2 H2A 111.0
S1 C2 H2A 111.0
C3 C2 H2B 111.0
S1 C2 H2B 111.0
H2A C2 H2B 109.0
N1 C3 C2 104.54(15)
N1 C3 C5 102.11(14)
C2 C3 C5 121.80(16)
N1 C3 H3 109.2
C2 C3 H3 109.2
C5 C3 H3 109.2
O1 C4 N2 124.04(18)
O1 C4 C5 127.45(18)
N2 C4 C5 108.51(15)
C4 C5 C3 113.68(15)
C4 C5 C6 104.93(14)
C3 C5 C6 104.72(14)
C4 C5 H5 111.1
C3 C5 H5 111.1
C6 C5 H5 111.1
C7 C6 C5 104.03(14)
C7 C6 C9 113.22(14)
C5 C6 C9 106.04(14)
C7 C6 H6 111.1
C5 C6 H6 111.1
C9 C6 H6 111.1
O2 C7 N2 123.93(19)
O2 C7 C6 127.16(19)
N2 C7 C6 108.90(15)
N2 C8 H8A 109.5
N2 C8 H8B 109.5
H8A C8 H8B 109.5
N2 C8 H8C 109.5
H8A C8 H8C 109.5
H8B C8 H8C 109.5
N1 C9 C12 110.17(14)
N1 C9 C10 109.87(15)
C12 C9 C10 107.59(15)
N1 C9 C6 99.86(13)
C12 C9 C6 116.61(16)
C10 C9 C6 112.49(15)
O3 C10 O4 123.67(19)
O3 C10 C9 122.05(18)
O4 C10 C9 113.95(16)
O4 C11 H11A 109.5
O4 C11 H11B 109.5
H11A C11 H11B 109.5
O4 C11 H11C 109.5
H11A C11 H11C 109.5
H11B C11 H11C 109.5
C13 C12 C9 112.24(16)
C13 C12 H12A 109.2
C9 C12 H12A 109.2
C13 C12 H12B 109.2
C9 C12 H12B 109.2
H12A C12 H12B 107.9
O5 C13 O6 123.7(2)
O5 C13 C12 125.17(19)
O6 C13 C12 111.07(18)
O6 C14 H14A 109.5
O6 C14 H14B 109.5
H14A C14 H14B 109.5
O6 C14 H14C 109.5
H14A C14 H14C 109.5
H14B C14 H14C 109.5
C1 N1 C3 109.46(14)
C1 N1 C9 121.55(15)
C3 N1 C9 107.30(14)
C4 N2 C7 113.59(16)
C4 N2 C8 122.96(18)
C7 N2 C8 123.38(18)
C10 O4 C11 116.00(18)
C13 O6 C14 116.2(2)
C2 S1 C1 94.20(9)

loop_
_geom_bond_atom_site_label_1
_geom_bond_atom_site_label_2
_geom_bond_distance
C1 N1 1.453(2)
C1 S1 1.823(2)
C1 H1A 0.9700
C1 H1B 0.9700
C2 C3 1.516(3)
C2 S1 1.821(2)
C2 H2A 0.9700
C2 H2B 0.9700
C3 N1 1.465(2)
C3 C5 1.531(3)
C3 H3 0.9800
C4 O1 1.207(2)
C4 N2 1.374(3)
C4 C5 1.516(3)
C5 C6 1.548(2)
C5 H5 0.9800
C6 C7 1.516(3)
C6 C9 1.553(2)
C6 H6 0.9800
C7 O2 1.206(2)
C7 N2 1.382(3)
C8 N2 1.459(3)
C8 H8A 0.9600
C8 H8B 0.9600
C8 H8C 0.9600
C9 N1 1.473(2)
C9 C12 1.527(2)
C9 C10 1.541(3)
C10 O3 1.203(3)
C10 O4 1.329(2)
C11 O4 1.453(3)
C11 H11A 0.9600
C11 H11B 0.9600
C11 H11C 0.9600
C12 C13 1.502(3)
C12 H12A 0.9700
C12 H12B 0.9700
C13 O5 1.201(3)
C13 O6 1.325(3)
C14 O6 1.453(3)
C14 H14A 0.9600
C14 H14B 0.9600
C14 H14C 0.9600
